data_2011940
loop_
_publ_author_name
'Miyashita, Yoshitaro'
'Mahboob, Nagina'
'Tsuboi, Satoko'
'Yamada, Yasunori'
'Fujisawa, Kiyoshi'
'Okamoto, Ken-ichi'

_publ_section_title <i>fac</i>-Trichloro(quinolin-8-ylimido-<i>N</i>,<i>N</i>')(triphenylphosphine-<i>P</i>)rhenium(V)
_journal_issue 5
_journal_name_full 'Acta Crystallographica Section C'
_journal_page_first 558
_journal_page_last 559
_journal_paper_doi 10.1107/S0108270101003535
_journal_volume 57
_journal_year 2001
_chemical_formula_iupac '[Re(C9 H6 N2 )Cl3 (C18 H15 P)]'
_chemical_formula_moiety 'C27 H21 Cl3 N2 P Re'
_chemical_formula_sum 'C27 H21 Cl3 N2 P Re'
_chemical_formula_weight 697.02
_space_group_IT_number 14
_symmetry_cell_setting monoclinic
_symmetry_space_group_name_Hall '-P 2yab'
_symmetry_space_group_name_H-M 'P 1 21/a 1'
_cell_angle_alpha 90
_cell_angle_beta 94.52(2)
_cell_angle_gamma 90
_cell_formula_units_Z 8
_cell_length_a 17.624(5)
_cell_length_b 27.665(5)
_cell_length_c 10.428(3)
_cell_measurement_reflns_used 25
_cell_measurement_temperature 296.2
_cell_measurement_theta_max 14.4
_cell_measurement_theta_min 11.1
_cell_volume 5069(2)
_computing_cell_refinement WinAFC
_computing_data_collection WinAFC
_computing_data_reduction 'TEXSAN (Molecular Structure Corporation, Rigaku Corporation, 1999)'
_computing_publication_material TEXSAN
_computing_structure_refinement TEXSAN
_computing_structure_solution 'SIR92 (Altomare et al., 1994)'
_diffrn_measured_fraction_theta_full 1.0644
_diffrn_measured_fraction_theta_max 1.0644
_diffrn_measurement_device_type 'Rigaku AFC7S'
_diffrn_measurement_method \w
_diffrn_radiation_type 'Mo K\a'
_diffrn_radiation_wavelength .7107
_diffrn_reflns_av_R_equivalents .035
_diffrn_reflns_limit_h_max 22
_diffrn_reflns_limit_h_min 0
_diffrn_reflns_limit_k_max 35
_diffrn_reflns_limit_k_min 0
_diffrn_reflns_limit_l_max 13
_diffrn_reflns_limit_l_min -13
_diffrn_reflns_number 12687
_diffrn_reflns_theta_full 27.50
_diffrn_reflns_theta_max 27.50
_diffrn_standards_decay_% 2.13
_diffrn_standards_interval_count 150
_diffrn_standards_number 3
_exptl_absorpt_coefficient_mu 5.195
_exptl_absorpt_correction_T_max .46
_exptl_absorpt_correction_T_min .37
_exptl_absorpt_correction_type psi-scan
_exptl_absorpt_process_details '(North et al., 1968)'
_exptl_crystal_colour brown
_exptl_crystal_density_diffrn 1.827
_exptl_crystal_density_method 'not measured'
_exptl_crystal_description prismatic
_exptl_crystal_size_max .380
_exptl_crystal_size_mid .150
_exptl_crystal_size_min .150
_refine_diff_density_max 1.81
_refine_diff_density_min -1.94
_refine_ls_extinction_coef .00014(4)
_refine_ls_extinction_method 'Zachariasen (1967) type 2 Gaussian isotropic'
_refine_ls_goodness_of_fit_ref .973
_refine_ls_hydrogen_treatment noref
_refine_ls_number_parameters 614
_refine_ls_number_reflns 11631
_refine_ls_R_factor_gt .0483
_refine_ls_shift/su_max .0011
_refine_ls_structure_factor_coef Fsqd
_refine_ls_weighting_details 'w = 1/[\s^2^(Fo^2^) + 0.04000P^2^] where P = Max(Fo^2^) + 2Fc^2^)/3)'
_refine_ls_weighting_scheme calc
_refine_ls_wR_factor_ref .1265
_reflns_number_gt 7306
_reflns_number_total 12409
_reflns_threshold_expression F^2^>2.0\s(F^2^)
_cod_data_source_file bk1586.cif
_cod_data_source_block I
_cod_original_cell_volume 5068(2)
_cod_original_sg_symbol_H-M 'P 21/a'
_cod_database_code 2011940
_cod_database_fobs_code 2011940

loop_
_symmetry_equiv_pos_as_xyz
x,y,z
1/2-x,1/2+y,-z
-x,-y,-z
1/2+x,1/2-y,z

loop_
_atom_site_label
_atom_site_fract_x
_atom_site_fract_y
_atom_site_fract_z
_atom_site_U_iso_or_equiv
_atom_site_adp_type
_atom_site_calc_flag
_atom_site_refinement_flags
_atom_site_occupancy
_atom_site_disorder_assembly
_atom_site_disorder_group
_atom_site_type_symbol
Re1 .20931(2) -.121030(10) .88507(4) .03209(9) Uani d . 1.00 . . Re
Re2 .31012(2) .049940(10) .61427(4) .03001(9) Uani d . 1.00 . . Re
Cl11 .11810(10) -.05571(9) .8886(3) .0500(7) Uani d . 1.00 . . Cl
Cl12 .1729(2) -.13070(10) .6652(2) .0499(8) Uani d . 1.00 . . Cl
Cl13 .11710(10) -.17143(9) .9680(3) .0467(7) Uani d . 1.00 . . Cl
Cl21 .4025(2) -.01421(10) .6184(3) .0520(8) Uani d . 1.00 . . Cl
Cl22 .3412(2) .06117(10) .8358(2) .0474(7) Uani d . 1.00 . . Cl
Cl23 .40280(10) .10187(9) .5395(3) .0460(7) Uani d . 1.00 . . Cl
P1 .28620(10) -.19401(9) .8777(2) .0305(6) Uani d . 1.00 . . P
P2 .22720(10) .12094(8) .6158(2) .0298(6) Uani d . 1.00 . . P
N11 .2411(4) -.1080(3) 1.0908(8) .037(2) Uani d . 1.00 . . N
N12 .2942(5) -.0873(3) .8896(9) .047(3) Uani d . 1.00 . . N
N21 .2833(4) .0365(3) .4072(8) .035(2) Uani d . 1.00 . . N
N22 .2258(5) .0148(3) .6052(8) .040(2) Uani d . 1.00 . . N
C101 .3488(5) -.1980(4) .7454(9) .037(3) Uani d . 1.00 . . C
C102 .3693(5) -.1576(4) .6782(10) .046(3) Uani d . 1.00 . . C
C103 .4263(7) -.1624(5) .5920(10) .065(4) Uani d . 1.00 . . C
C104 .4595(7) -.2063(6) .5740(10) .074(5) Uani d . 1.00 . . C
C105 .4395(6) -.2455(5) .6380(10) .059(4) Uani d . 1.00 . . C
C106 .3828(6) -.2418(4) .7250(10) .047(3) Uani d . 1.00 . . C
C107 .2349(5) -.2509(3) .8736(9) .037(3) Uani d . 1.00 . . C
C108 .1740(7) -.2574(4) .7860(10) .059(4) Uani d . 1.00 . . C
C109 .1328(6) -.2995(4) .7790(10) .069(4) Uani d . 1.00 . . C
C110 .1529(7) -.3368(4) .8640(10) .060(4) Uani d . 1.00 . . C
C111 .2141(7) -.3323(4) .9500(10) .052(3) Uani d . 1.00 . . C
C112 .2563(6) -.2888(4) .9550(10) .052(3) Uani d . 1.00 . . C
C113 .3544(5) -.1958(3) 1.0176(9) .036(2) Uani d . 1.00 . . C
C114 .3318(5) -.2051(3) 1.1383(9) .036(3) Uani d . 1.00 . . C
C115 .3797(6) -.2000(4) 1.2473(10) .042(3) Uani d . 1.00 . . C
C116 .4544(6) -.1839(4) 1.2360(10) .053(3) Uani d . 1.00 . . C
C117 .4778(6) -.1734(4) 1.1160(10) .054(3) Uani d . 1.00 . . C
C118 .4287(6) -.1794(4) 1.0070(10) .045(3) Uani d . 1.00 . . C
C119 .2080(6) -.1190(4) 1.1980(10) .049(3) Uani d . 1.00 . . C
C120 .2397(8) -.1087(4) 1.3220(10) .062(4) Uani d . 1.00 . . C
C121 .3080(8) -.0880(4) 1.3400(10) .059(4) Uani d . 1.00 . . C
C122 .3491(6) -.0754(4) 1.2300(10) .061(4) Uani d . 1.00 . . C
C123 .4213(8) -.0539(4) 1.2280(10) .070(4) Uani d . 1.00 . . C
C124 .4525(7) -.0431(4) 1.117(2) .077(5) Uani d . 1.00 . . C
C125 .4120(6) -.0514(4) .9970(10) .059(4) Uani d . 1.00 . . C
C126 .3427(5) -.0735(3) .9940(10) .046(3) Uani d . 1.00 . . C
C127 .3115(6) -.0860(3) 1.1090(10) .042(3) Uani d . 1.00 . . C
C201 .1622(5) .1207(3) .7453(8) .034(2) Uani d . 1.00 . . C
C202 .1439(5) .0779(4) .8058(10) .039(3) Uani d . 1.00 . . C
C203 .0832(6) .0781(4) .8860(10) .050(3) Uani d . 1.00 . . C
C204 .0450(6) .1206(5) .9060(10) .058(4) Uani d . 1.00 . . C
C205 .0632(7) .1625(5) .8460(10) .062(4) Uani d . 1.00 . . C
C206 .1227(6) .1627(4) .7650(10) .052(3) Uani d . 1.00 . . C
C207 .2733(5) .1810(3) .6268(9) .033(2) Uani d . 1.00 . . C
C208 .3272(6) .1885(4) .7280(10) .048(3) Uani d . 1.00 . . C
C209 .3598(6) .2339(4) .7420(10) .056(4) Uani d . 1.00 . . C
C210 .3421(7) .2695(4) .6520(10) .061(4) Uani d . 1.00 . . C
C211 .2891(8) .2619(4) .5540(10) .067(4) Uani d . 1.00 . . C
C212 .2530(7) .2168(4) .5420(10) .056(3) Uani d . 1.00 . . C
C213 .1603(5) .1235(3) .4731(9) .032(2) Uani d . 1.00 . . C
C214 .1878(6) .1298(3) .3523(10) .040(3) Uani d . 1.00 . . C
C215 .1380(6) .1279(4) .2424(10) .047(3) Uani d . 1.00 . . C
C216 .0615(7) .1179(4) .2520(10) .054(3) Uani d . 1.00 . . C
C217 .0345(5) .1112(4) .3710(10) .055(3) Uani d . 1.00 . . C
C218 .0834(5) .1131(4) .4824(10) .042(3) Uani d . 1.00 . . C
C219 .3190(6) .0465(4) .3039(9) .040(3) Uani d . 1.00 . . C
C220 .2877(7) .0373(4) .1788(10) .048(3) Uani d . 1.00 . . C
C221 .2161(7) .0168(4) .1590(10) .057(4) Uani d . 1.00 . . C
C222 .1763(6) .0041(3) .2640(10) .040(3) Uani d . 1.00 . . C
C223 .1043(7) -.0177(4) .2630(10) .057(4) Uani d . 1.00 . . C
C224 .0737(6) -.0307(4) .3730(10) .065(4) Uani d . 1.00 . . C
C225 .1098(6) -.0211(4) .4930(10) .054(3) Uani d . 1.00 . . C
C226 .1790(5) .0016(3) .4977(10) .037(3) Uani d . 1.00 . . C
C227 .2134(5) .0144(3) .3859(10) .038(3) Uani d . 1.00 . . C
H1 .3454 -.1273 .6902 .0552 Uiso calc . 1.00 . . H
H2 .4417 -.1350 .5453 .0775 Uiso calc . 1.00 . . H
H3 .4979 -.2090 .5156 .0884 Uiso calc . 1.00 . . H
H4 .4633 -.2757 .6242 .0706 Uiso calc . 1.00 . . H
H5 .3678 -.2697 .7697 .0564 Uiso calc . 1.00 . . H
H6 .1599 -.2320 .7271 .0709 Uiso calc . 1.00 . . H
H7 .0907 -.3030 .7173 .0833 Uiso calc . 1.00 . . H
H8 .1235 -.3656 .8622 .0722 Uiso calc . 1.00 . . H
H9 .2286 -.3581 1.0071 .0628 Uiso calc . 1.00 . . H
H10 .2998 -.2856 1.0139 .0619 Uiso calc . 1.00 . . H
H11 .2810 -.2155 1.1464 .0435 Uiso calc . 1.00 . . H
H12 .3626 -.2071 1.3293 .0501 Uiso calc . 1.00 . . H
H13 .4887 -.1804 1.3102 .0636 Uiso calc . 1.00 . . H
H14 .5280 -.1618 1.1086 .0646 Uiso calc . 1.00 . . H
H15 .4455 -.1724 .9245 .0545 Uiso calc . 1.00 . . H
H16 .1601 -.1349 1.1892 .0585 Uiso calc . 1.00 . . H
H17 .2123 -.1164 1.3937 .0740 Uiso calc . 1.00 . . H
H18 .3295 -.0816 1.4245 .0705 Uiso calc . 1.00 . . H
H19 .4492 -.0466 1.3075 .0845 Uiso calc . 1.00 . . H
H20 .5023 -.0297 1.1207 .0919 Uiso calc . 1.00 . . H
H21 .4327 -.0418 .9190 .0710 Uiso calc . 1.00 . . H
H22 .1718 .0492 .7933 .0469 Uiso calc . 1.00 . . H
H23 .0687 .0491 .9262 .0603 Uiso calc . 1.00 . . H
H24 .0053 .1208 .9620 .0701 Uiso calc . 1.00 . . H
H25 .0354 .1913 .8586 .0749 Uiso calc . 1.00 . . H
H26 .1360 .1918 .7240 .0623 Uiso calc . 1.00 . . H
H27 .3415 .1632 .7867 .0572 Uiso calc . 1.00 . . H
H28 .3947 .2406 .8143 .0668 Uiso calc . 1.00 . . H
H29 .3674 .2998 .6601 .0730 Uiso calc . 1.00 . . H
H30 .2765 .2867 .4926 .0806 Uiso calc . 1.00 . . H
H31 .2143 .2113 .4753 .0668 Uiso calc . 1.00 . . H
H32 .2405 .1355 .3453 .0482 Uiso calc . 1.00 . . H
H33 .1564 .1334 .1605 .0560 Uiso calc . 1.00 . . H
H34 .0278 .1156 .1765 .0644 Uiso calc . 1.00 . . H
H35 -.0182 .1052 .3767 .0658 Uiso calc . 1.00 . . H
H36 .0646 .1075 .5640 .0506 Uiso calc . 1.00 . . H
H37 .3682 .0606 .3149 .0475 Uiso calc . 1.00 . . H
H38 .3157 .0451 .1073 .0571 Uiso calc . 1.00 . . H
H39 .1942 .0114 .0741 .0686 Uiso calc . 1.00 . . H
H40 .0763 -.0235 .1826 .0680 Uiso calc . 1.00 . . H
H41 .0261 -.0470 .3678 .0780 Uiso calc . 1.00 . . H
H42 .0873 -.0299 .5691 .0649 Uiso calc . 1.00 . . H

loop_
_atom_site_aniso_label
_atom_site_aniso_U_11
_atom_site_aniso_U_22
_atom_site_aniso_U_33
_atom_site_aniso_U_12
_atom_site_aniso_U_13
_atom_site_aniso_U_23
Re1 .0295(2) .0312(2) .0348(2) .00190(10) -.00300(10) -.0002(2)
Re2 .0284(2) .0304(2) .0310(2) .00180(10) .00090(10) -.0008(2)
Cl11 .0480(10) .0400(10) .060(2) .0140(10) -.0100(10) -.0080(10)
Cl12 .054(2) .057(2) .0370(10) .0150(10) -.0070(10) -.0010(10)
Cl13 .0350(10) .0410(10) .065(2) -.0028(10) .0100(10) -.0060(10)
Cl21 .0480(10) .050(2) .058(2) .0170(10) -.0020(10) -.0100(10)
Cl22 .0510(10) .055(2) .0350(10) .0130(10) -.0050(10) -.0030(10)
Cl23 .0370(10) .0450(10) .057(2) -.0110(10) .0100(10) -.0060(10)
P1 .0270(10) .0320(10) .0320(10) -.0007(9) -.0007(9) .0007(10)
P2 .0270(10) .0290(10) .0330(10) .0012(9) -.0004(9) .0002(10)
N11 .040(4) .027(4) .046(5) .007(3) .003(4) -.002(4)
N12 .045(5) .033(5) .060(6) .003(4) -.003(4) .005(4)
N21 .040(4) .024(4) .039(5) -.001(3) .001(3) .001(3)
N22 .043(5) .030(4) .047(5) -.001(3) .012(4) .002(4)
C101 .036(5) .044(6) .032(5) .002(4) .005(4) -.005(4)
C102 .034(5) .065(7) .039(6) .009(5) .003(4) .009(5)
C103 .046(7) .100(10) .044(7) .001(7) .005(5) .030(7)
C104 .046(7) .150(10) .028(6) .025(8) .003(5) -.003(7)
C105 .041(6) .080(9) .058(8) .001(6) .018(5) -.022(7)
C106 .047(6) .045(6) .049(6) -.006(5) .007(5) -.017(5)
C107 .040(5) .037(5) .032(5) .002(4) -.004(4) -.007(4)
C108 .057(7) .046(7) .069(8) .001(5) -.026(6) -.006(6)
C109 .047(7) .045(7) .110(10) -.006(5) -.027(7) -.019(7)
C110 .050(7) .045(7) .086(10) -.003(5) .009(6) -.011(7)
C111 .061(7) .039(6) .058(7) -.007(5) .006(6) .000(5)
C112 .054(7) .042(6) .057(7) -.005(5) -.002(5) -.005(5)
C113 .042(5) .030(5) .035(5) .002(4) .001(4) .003(4)
C114 .034(5) .035(5) .039(5) .000(4) -.002(4) .004(4)
C115 .047(6) .040(6) .038(5) .000(4) .001(4) .000(4)
C116 .043(6) .058(7) .054(7) .000(5) -.021(5) -.002(6)
C117 .038(6) .068(8) .054(7) .007(5) -.002(5) .011(6)
C118 .039(5) .049(6) .047(6) .006(4) .002(5) .010(5)
C119 .057(7) .043(6) .046(6) -.001(5) .002(5) -.007(5)
C120 .100(10) .039(6) .049(7) .003(6) -.005(7) -.014(5)
C121 .094(10) .041(7) .038(6) .026(6) -.013(6) .001(5)
C122 .045(6) .026(5) .100(10) .011(4) -.039(7) -.004(6)
C123 .070(9) .041(7) .090(10) -.001(6) -.041(8) -.001(7)
C124 .045(7) .039(7) .140(10) -.019(5) -.024(8) .010(8)
C125 .043(6) .042(6) .091(10) -.008(5) -.008(6) .015(7)
C126 .030(5) .027(5) .078(8) -.003(4) -.017(5) .006(5)
C127 .041(5) .025(4) .057(6) -.002(4) -.012(5) .008(5)
C201 .031(4) .038(5) .031(5) .003(4) -.004(3) -.006(4)
C202 .032(5) .043(6) .042(6) .009(4) .000(4) -.001(5)
C203 .043(6) .072(8) .037(6) .005(5) .008(5) .006(5)
C204 .035(5) .092(10) .050(7) .011(6) .011(5) .001(7)
C205 .053(7) .068(8) .066(8) .021(6) .008(6) -.019(7)
C206 .045(6) .051(7) .062(8) .011(5) .020(5) .005(6)
C207 .033(5) .029(5) .037(5) .010(4) .007(4) -.004(4)
C208 .042(6) .033(5) .065(7) .004(4) -.015(5) .000(5)
C209 .045(6) .049(7) .072(8) .000(5) -.006(6) -.019(6)
C210 .059(7) .031(6) .090(10) -.010(5) .014(7) -.016(6)
C211 .100(10) .037(6) .059(8) -.011(6) -.005(7) .009(6)
C212 .070(8) .035(6) .058(7) .000(5) -.023(6) .002(5)
C213 .034(4) .029(4) .034(5) .003(4) .002(4) -.001(4)
C214 .050(6) .030(5) .040(6) -.002(4) .006(4) .001(4)
C215 .058(7) .043(6) .038(6) .005(5) -.004(5) -.003(5)
C216 .064(7) .052(7) .041(6) -.007(6) -.021(5) .012(5)
C217 .024(5) .072(8) .067(8) -.015(5) -.009(5) .006(6)
C218 .030(5) .057(7) .039(5) -.008(4) -.003(4) .006(5)
C219 .049(6) .036(5) .036(5) -.002(4) .013(4) -.002(4)
C220 .073(8) .039(6) .031(5) .010(5) .004(5) -.001(4)
C221 .082(9) .045(7) .043(7) .009(6) -.005(6) -.012(5)
C222 .048(6) .035(5) .035(5) .003(4) -.007(4) -.011(4)
C223 .056(7) .044(6) .064(8) -.005(5) -.030(6) -.003(6)
C224 .042(6) .049(7) .100(10) -.007(5) -.015(7) -.012(7)
C225 .048(6) .032(5) .082(9) -.010(5) -.002(6) .002(6)
C226 .041(5) .030(5) .040(6) .001(4) .000(4) .003(4)
C227 .045(5) .027(4) .040(5) -.011(4) -.010(4) .002(4)

loop_
_atom_type_symbol
_atom_type_description
_atom_type_scat_dispersion_real
_atom_type_scat_dispersion_imag
_atom_type_scat_source
C C .003 .002
;International Tables for Crystallography
(1992, Vol. C, Tables 4.2.6.8 and 6.1.1.1)
;
H H .000 .000
;International Tables for Crystallography
(1992, Vol. C, Table 6.1.1.2)
;
N N .006 .003
;International Tables for Crystallography
(1992, Vol. C, Tables 4.2.6.8 and 6.1.1.1)
;
Re Re -1.018 7.231
;International Tables for Crystallography
(1992, Vol. C, Tables 4.2.6.8 and 6.1.1.1)
;
Cl Cl .148 .159
;International Tables for Crystallography
(1992, Vol. C, Tables 4.2.6.8 and 6.1.1.1)
;
P P .102 .094
;International Tables for Crystallography
(1992, Vol. C, Tables 4.2.6.8 and 6.1.1.1)
;

loop_
_geom_angle_atom_site_label_1
_geom_angle_atom_site_label_2
_geom_angle_atom_site_label_3
_geom_angle
_geom_angle_publ_flag
Cl11 Re1 Cl12 88.23(9) no
Cl11 Re1 Cl13 87.60(9) no
Cl11 Re1 P1 172.21(8) yes
Cl11 Re1 N11 88.9(2) no
Cl11 Re1 N12 99.7(3) no
Cl12 Re1 Cl13 98.50(10) no
Cl12 Re1 P1 89.12(9) no
Cl12 Re1 N11 176.9(2) yes
Cl12 Re1 N12 104.7(3) no
Cl13 Re1 P1 85.55(8) no
Cl13 Re1 N11 82.5(2) no
Cl13 Re1 N12 155.9(3) yes
P1 Re1 N11 93.9(2) no
P1 Re1 N12 88.1(3) no
N11 Re1 N12 74.7(4) yes
Re1 P1 C101 116.3(3) no
Re1 P1 C107 116.3(3) no
Re1 P1 C113 109.4(3) no
C101 P1 C107 104.9(4) no
C101 P1 C113 101.7(4) no
C107 P1 C113 107.0(4) no
Re1 N11 C119 133.0(7) yes
Re1 N11 C127 111.4(7) yes
C119 N11 C127 115.5(9) no
Re1 N12 C126 129.6(8) yes
P1 C101 C102 121.9(8) no
P1 C101 C106 117.7(8) no
C102 C101 C106 120.0(9) no
C101 C102 C103 118.0(10) no
C102 C103 C104 120.0(10) no
C103 C104 C105 121.0(10) no
C104 C105 C106 119.0(10) no
C101 C106 C105 120.0(10) no
P1 C107 C108 119.5(8) no
P1 C107 C112 122.2(8) no
C108 C107 C112 118.3(10) no
C107 C108 C109 122.2(10) no
C108 C109 C110 119.0(10) no
C109 C110 C111 120.0(10) no
C110 C111 C112 119.0(10) no
C107 C112 C111 120.0(10) no
P1 C113 C114 121.3(7) no
P1 C113 C118 119.4(7) no
C114 C113 C118 118.4(9) no
C113 C114 C115 122.5(9) no
C114 C115 C116 118.9(9) no
C115 C116 C117 119.6(9) no
C116 C117 C118 120.0(10) no
C113 C118 C117 120.0(10) no
N11 C119 C120 123.0(10) no
C119 C120 C121 120.0(10) no
C120 C121 C122 119.0(10) no
C121 C122 C123 128.0(10) no
C121 C122 C127 115.0(10) no
C123 C122 C127 115.0(10) no
C122 C123 C124 122.0(10) no
C123 C124 C125 120.0(10) no
C124 C125 C126 118.0(10) no
N12 C126 C125 129.0(10) no
N12 C126 C127 110.3(9) no
C125 C126 C127 120.0(10) no
N11 C127 C122 124.0(10) no
N11 C127 C126 113.4(9) no
C122 C127 C126 121.8(10) no
Cl21 Re2 Cl22 88.58(9) no
Cl21 Re2 Cl23 88.29(10) no
Cl21 Re2 P2 174.04(9) yes
Cl21 Re2 N21 89.2(2) no
Cl21 Re2 N22 99.2(3) no
Cl22 Re2 Cl23 97.52(10) no
Cl22 Re2 P2 88.88(8) no
Cl22 Re2 N21 177.7(2) yes
Cl22 Re2 N22 104.7(3) no
Cl23 Re2 P2 86.70(9) no
Cl23 Re2 N21 83.1(2) no
Cl23 Re2 N22 156.7(3) yes
P2 Re2 N21 93.4(2) no
P2 Re2 N22 86.7(3) no
N21 Re2 N22 75.0(3) yes
Re2 P2 C201 114.1(3) no
Re2 P2 C207 117.5(3) no
Re2 P2 C213 111.9(3) no
C201 P2 C207 104.7(4) no
C201 P2 C213 101.5(4) no
C207 P2 C213 105.6(4) no
Re2 N21 C219 133.3(7) yes
Re2 N21 C227 110.7(6) yes
C219 N21 C227 116.0(8) no
Re2 N22 C226 129.0(7) yes
P2 C201 C202 121.1(7) no
P2 C201 C206 117.3(8) no
C202 C201 C206 120.7(9) no
C201 C202 C203 118.7(9) no
C202 C203 C204 119.0(10) no
C203 C204 C205 121.0(10) no
C204 C205 C206 119.0(10) no
C201 C206 C205 119.0(10) no
P2 C207 C208 117.2(7) no
P2 C207 C212 121.6(8) no
C208 C207 C212 121.2(9) no
C207 C208 C209 118.3(10) no
C208 C209 C210 120.0(10) no
C209 C210 C211 120.0(10) no
C210 C211 C212 119.3(10) no
C207 C212 C211 120.0(10) no
P2 C213 C214 119.5(7) no
P2 C213 C218 120.2(7) no
C214 C213 C218 119.8(9) no
C213 C214 C215 119.8(9) no
C214 C215 C216 120.2(10) no
C215 C216 C217 120.0(9) no
C216 C217 C218 120.8(9) no
C213 C218 C217 119.3(9) no
N21 C219 C220 123.1(9) no
C219 C220 C221 120.0(10) no
C220 C221 C222 119.8(10) no
C221 C222 C223 127.0(10) no
C221 C222 C227 115.5(9) no
C223 C222 C227 116.7(10) no
C222 C223 C224 121.0(10) no
C223 C224 C225 121.0(10) no
C224 C225 C226 117.0(10) no
N22 C226 C225 128.0(10) no
N22 C226 C227 109.7(8) no
C225 C226 C227 121.8(10) no
N21 C227 C222 125.4(9) no
N21 C227 C226 114.7(8) no
C222 C227 C226 119.8(9) no

loop_
_geom_bond_atom_site_label_1
_geom_bond_atom_site_label_2
_geom_bond_site_symmetry_1
_geom_bond_site_symmetry_2
_geom_bond_distance
_geom_bond_publ_flag
Re1 Cl11 . . 2.421(2) yes
Re1 Cl12 . . 2.347(3) yes
Re1 Cl13 . . 2.356(3) yes
Re1 P1 . . 2.436(2) yes
Re1 N11 . . 2.204(8) yes
Re1 N12 . . 1.760(9) yes
P1 C101 . . 1.837(9) no
P1 C107 . . 1.813(10) no
P1 C113 . . 1.817(9) no
N11 C119 . . 1.330(10) no
N11 C127 . . 1.380(10) no
N12 C126 . . 1.390(10) yes
C101 C102 . . 1.380(10) no
C101 C106 . . 1.370(10) no
C102 C103 . . 1.410(10) no
C103 C104 . . 1.37(2) no
C104 C105 . . 1.33(2) no
C105 C106 . . 1.410(10) no
C107 C108 . . 1.370(10) no
C107 C112 . . 1.380(10) no
C108 C109 . . 1.370(10) no
C109 C110 . . 1.39(2) no
C110 C111 . . 1.35(2) no
C111 C112 . . 1.410(10) no
C113 C114 . . 1.370(10) no
C113 C118 . . 1.400(10) no
C114 C115 . . 1.370(10) no
C115 C116 . . 1.400(10) no
C116 C117 . . 1.37(2) no
C117 C118 . . 1.390(10) no
C119 C120 . . 1.400(10) no
C120 C121 . . 1.33(2) no
C121 C122 . . 1.44(2) no
C122 C123 . . 1.41(2) no
C122 C127 . . 1.410(10) no
C123 C124 . . 1.35(2) no
C124 C125 . . 1.42(2) no
C125 C126 . . 1.360(10) no
C126 C127 . . 1.40(2) no
Re2 Cl21 . . 2.406(3) yes
Re2 Cl22 . . 2.352(3) yes
Re2 Cl23 . . 2.353(2) yes
Re2 P2 . . 2.449(2) yes
Re2 N21 . . 2.205(8) yes
Re2 N22 . . 1.772(8) yes
P2 C201 . . 1.838(9) no
P2 C207 . . 1.849(9) no
P2 C213 . . 1.826(9) no
N21 C219 . . 1.320(10) no
N21 C227 . . 1.380(10) no
N22 C226 . . 1.390(10) yes
C201 C202 . . 1.390(10) no
C201 C206 . . 1.380(10) no
C202 C203 . . 1.410(10) no
C203 C204 . . 1.38(2) no
C204 C205 . . 1.37(2) no
C205 C206 . . 1.390(10) no
C207 C208 . . 1.380(10) no
C207 C212 . . 1.350(10) no
C208 C209 . . 1.380(10) no
C209 C210 . . 1.38(2) no
C210 C211 . . 1.35(2) no
C211 C212 . . 1.400(10) no
C213 C214 . . 1.400(10) no
C213 C218 . . 1.400(10) no
C214 C215 . . 1.390(10) no
C215 C216 . . 1.390(10) no
C216 C217 . . 1.37(2) no
C217 C218 . . 1.400(10) no
C219 C220 . . 1.400(10) no
C220 C221 . . 1.38(2) no
C221 C222 . . 1.39(2) no
C222 C223 . . 1.400(10) no
C222 C227 . . 1.410(10) no
C223 C224 . . 1.36(2) no
C224 C225 . . 1.38(2) no
C225 C226 . . 1.370(10) no
C226 C227 . . 1.400(10) no

loop_
_geom_torsion_atom_site_label_1
_geom_torsion_atom_site_label_2
_geom_torsion_atom_site_label_3
_geom_torsion_atom_site_label_4
_geom_torsion
_geom_torsion_publ_flag
Re1 P1 C101 C102 19.0(9) no
Re1 P1 C101 C106 -168.9(7) no
Re1 P1 C107 C108 50.0(10) no
Re1 P1 C107 C112 -131.2(8) no
Re1 P1 C113 C114 72.0(8) no
Re1 P1 C113 C118 -96.8(8) no
Re1 N11 C119 C120 177.6(8) no
Re1 N11 C127 C122 -176.4(8) no
Re1 N11 C127 C126 5.2(10) no
Re1 N12 C126 C125 173.0(9) no
Re1 N12 C126 C127 -6.0(10) no
Re2 P2 C201 C202 -20.8(8) no
Re2 P2 C201 C206 169.8(7) no
Re2 P2 C207 C208 -54.5(8) no
Re2 P2 C207 C212 128.2(8) no
Re2 P2 C213 C214 -65.2(8) no
Re2 P2 C213 C218 106.7(8) no
Re2 N21 C219 C220 -175.2(7) no
Re2 N21 C227 C222 174.8(8) no
Re2 N21 C227 C226 -5.6(10) no
Re2 N22 C226 C225 -172.2(8) no
Re2 N22 C226 C227 8.0(10) no
Cl11 Re1 P1 C101 118.1(7) no
Cl11 Re1 P1 C107 -6.2(8) no
Cl11 Re1 P1 C113 -127.4(7) no
Cl11 Re1 N11 C119 77.2(9) no
Cl11 Re1 N11 C127 -106.7(6) no
Cl11 Re1 N12 C126 93.3(9) no
Cl12 Re1 P1 C101 48.0(3) no
Cl12 Re1 P1 C107 -76.3(4) no
Cl12 Re1 P1 C113 162.4(3) no
Cl12 Re1 N11 C119 98(4) no
Cl12 Re1 N11 C127 -85(4) no
Cl12 Re1 N12 C126 -175.9(8) no
Cl13 Re1 P1 C101 146.6(3) no
Cl13 Re1 P1 C107 22.3(4) no
Cl13 Re1 P1 C113 -99.0(3) no
Cl13 Re1 N11 C119 -10.6(9) no
Cl13 Re1 N11 C127 165.6(6) no
Cl13 Re1 N12 C126 -12.0(10) no
Cl21 Re2 P2 C201 -113.4(9) no
Cl21 Re2 P2 C207 9.0(10) no
Cl21 Re2 P2 C213 132.1(9) no
Cl21 Re2 N21 C219 -75.1(9) no
Cl21 Re2 N21 C227 107.1(6) no
Cl21 Re2 N22 C226 -95.9(8) no
Cl22 Re2 P2 C201 -48.6(3) no
Cl22 Re2 P2 C207 74.4(4) no
Cl22 Re2 P2 C213 -163.2(3) no
Cl22 Re2 N21 C219 -91(5) no
Cl22 Re2 N21 C227 90(5) no
Cl22 Re2 N22 C226 173.2(8) no
Cl23 Re2 P2 C201 -146.2(3) no
Cl23 Re2 P2 C207 -23.2(3) no
Cl23 Re2 P2 C213 99.2(3) no
Cl23 Re2 N21 C219 13.3(9) no
Cl23 Re2 N21 C227 -164.5(6) no
Cl23 Re2 N22 C226 11.0(10) no
P1 Re1 N11 C119 -95.6(9) no
P1 Re1 N11 C127 80.6(6) no
P1 Re1 N12 C126 -87.4(9) no
P1 C101 C102 C103 170.5(8) no
P1 C101 C106 C105 -170.9(8) no
P1 C107 C108 C109 -179.0(10) no
P1 C107 C112 C111 178.8(9) no
P1 C113 C114 C115 -170.5(8) no
P1 C113 C118 C117 169.8(8) no
P2 Re2 N21 C219 99.5(9) no
P2 Re2 N21 C227 -78.2(6) no
P2 Re2 N22 C226 85.2(8) no
P2 C201 C202 C203 -167.8(8) no
P2 C201 C206 C205 168.7(9) no
P2 C207 C208 C209 -176.9(8) no
P2 C207 C212 C211 179.9(10) no
P2 C213 C214 C215 174.7(7) no
P2 C213 C218 C217 -174.4(8) no
N11 Re1 P1 C101 -131.2(4) no
N11 Re1 P1 C107 104.5(4) no
N11 Re1 P1 C113 -16.8(4) no
N11 Re1 N12 C126 7.2(8) no
N11 C119 C120 C121 -2.0(10) no
N11 C127 C122 C121 -1.0(10) no
N11 C127 C122 C123 178.6(9) no
N11 C127 C126 N12 .0(10) no
N11 C127 C126 C125 179.9(9) no
N12 Re1 P1 C101 -56.7(5) no
N12 Re1 P1 C107 179.0(5) no
N12 Re1 P1 C113 57.7(5) no
N12 Re1 N11 C119 177.5(10) no
N12 Re1 N11 C127 -6.3(6) no
N12 C126 C125 C124 -176.0(10) no
N12 C126 C127 C122 -179.2(9) no
N21 Re2 P2 C201 130.9(4) no
N21 Re2 P2 C207 -106.0(4) no
N21 Re2 P2 C213 16.4(4) no
N21 Re2 N22 C226 -9.2(8) no
N21 C219 C220 C221 .0(10) no
N21 C227 C222 C221 1.0(10) no
N21 C227 C222 C223 -178.6(9) no
N21 C227 C226 N22 .0(10) no
N21 C227 C226 C225 -179.3(9) no
N22 Re2 P2 C201 56.2(4) no
N22 Re2 P2 C207 179.3(4) no
N22 Re2 P2 C213 -58.4(4) no
N22 Re2 N21 C219 -174.8(9) no
N22 Re2 N21 C227 7.4(6) no
N22 C226 C225 C224 -179.0(10) no
N22 C226 C227 C222 179.5(9) no
C101 P1 C107 C108 -79.5(10) no
C101 P1 C107 C112 98.9(9) no
C101 P1 C113 C114 -164.5(8) no
C101 P1 C113 C118 26.7(9) no
C101 C102 C103 C104 .0(10) no
C101 C106 C105 C104 .0(10) no
C102 C101 P1 C107 149.0(8) no
C102 C101 P1 C113 -99.7(9) no
C102 C101 C106 C105 1.0(10) no
C102 C103 C104 C105 .0(10) no
C103 C102 C101 C106 -1.0(10) no
C103 C104 C105 C106 .0(10) no
C106 C101 P1 C107 -38.9(9) no
C106 C101 P1 C113 72.4(9) no
C107 P1 C113 C114 -54.7(9) no
C107 P1 C113 C118 136.5(8) no
C107 C108 C109 C110 0(2) no
C107 C112 C111 C110 .0(10) no
C108 C107 P1 C113 173.0(9) no
C108 C107 C112 C111 -2.0(10) no
C108 C109 C110 C111 -1(2) no
C109 C108 C107 C112 2.0(10) no
C109 C110 C111 C112 1.0(10) no
C112 C107 P1 C113 -8.0(10) no
C113 C114 C115 C116 .0(10) no
C113 C118 C117 C116 .0(10) no
C114 C113 C118 C117 .0(10) no
C114 C115 C116 C117 .0(10) no
C115 C114 C113 C118 -1.0(10) no
C115 C116 C117 C118 -1.0(10) no
C119 N11 C127 C122 .0(10) no
C119 N11 C127 C126 -177.9(9) no
C119 C120 C121 C122 1.0(10) no
C120 C119 N11 C127 1.0(10) no
C120 C121 C122 C123 -179.0(10) no
C120 C121 C122 C127 .0(10) no
C121 C122 C123 C124 -178.0(10) no
C121 C122 C127 C126 176.6(9) no
C122 C123 C124 C125 2(2) no
C122 C127 C126 C125 1.0(10) no
C123 C122 C127 C126 -3.0(10) no
C123 C124 C125 C126 -4.0(10) no
C124 C123 C122 C127 1.0(10) no
C124 C125 C126 C127 2.0(10) no
C201 P2 C207 C208 73.3(8) no
C201 P2 C207 C212 -104.0(9) no
C201 P2 C213 C214 172.7(8) no
C201 P2 C213 C218 -15.4(9) no
C201 C202 C203 C204 -1.0(10) no
C201 C206 C205 C204 .0(10) no
C202 C201 P2 C207 -150.6(7) no
C202 C201 P2 C213 99.8(8) no
C202 C201 C206 C205 .0(10) no
C202 C203 C204 C205 2.0(10) no
C203 C202 C201 C206 1.0(10) no
C203 C204 C205 C206 -1.0(10) no
C206 C201 P2 C207 40.0(9) no
C206 C201 P2 C213 -69.6(9) no
C207 P2 C213 C214 63.8(8) no
C207 P2 C213 C218 -124.4(8) no
C207 C208 C209 C210 -3.0(10) no
C207 C212 C211 C210 -2(2) no
C208 C207 P2 C213 180.0(8) no
C208 C207 C212 C211 2.0(10) no
C208 C209 C210 C211 4(2) no
C209 C208 C207 C212 .0(10) no
C209 C210 C211 C212 0(2) no
C212 C207 P2 C213 2.6(10) no
C213 C214 C215 C216 -2.0(10) no
C213 C218 C217 C216 2.0(10) no
C214 C213 C218 C217 -2.0(10) no
C214 C215 C216 C217 1.0(10) no
C215 C214 C213 C218 2.0(10) no
C215 C216 C217 C218 -1.0(10) no
C219 N21 C227 C222 -3.0(10) no
C219 N21 C227 C226 176.2(9) no
C219 C220 C221 C222 -1.0(10) no
C220 C219 N21 C227 2.0(10) no
C220 C221 C222 C223 -178.0(10) no
C220 C221 C222 C227 1.0(10) no
C221 C222 C223 C224 176.0(10) no
C221 C222 C227 C226 -178.0(10) no
C222 C223 C224 C225 3.0(10) no
C222 C227 C226 C225 .0(10) no
C223 C222 C227 C226 1.0(10) no
C223 C224 C225 C226 -1.0(10) no
C224 C223 C222 C227 -3.0(10) no
C224 C225 C226 C227 .0(10) no
